data_4023187
loop_
_publ_author_name
'Matthew Vale'
'Maren Pink'
'Suchada Rajca'
'Andrzej Rajca'

_publ_section_title
;
 Synthesis, Structure, and Conformation of Aza[1~n~]metacyclophanes
;
_journal_name_full 'Journal of Organic Chemistry'
_journal_page_first 27
_journal_page_last 35
_journal_paper_doi 10.1021/jo702151n
_journal_volume 73
_journal_year 2008
_chemical_formula_moiety 'C40 H52 N4, C H4 O'
_chemical_formula_sum 'C41 H56 N4 O'
_chemical_formula_weight 620.90
_chemical_name_systematic
; 
 ? 
;
_space_group_IT_number 14
_symmetry_cell_setting monoclinic
_symmetry_space_group_name_Hall '-P 2yn'
_symmetry_space_group_name_H-M 'P 1 21/n 1'
_atom_sites_solution_hydrogens geom
_atom_sites_solution_primary direct
_atom_sites_solution_secondary difmap
_audit_creation_method SHELXL-97
_cell_angle_alpha 90.00
_cell_angle_beta 117.9260(10)
_cell_angle_gamma 90.00
_cell_formula_units_Z 4
_cell_length_a 15.9429(7)
_cell_length_b 16.1959(7)
_cell_length_c 16.0036(7)
_cell_measurement_reflns_used 8003
_cell_measurement_temperature 137(2)
_cell_measurement_theta_max 25.0
_cell_measurement_theta_min 2.8
_cell_volume 3651.1(3)
_computing_cell_refinement 'SAINT (Bruker, current version)'
_computing_data_collection 'SMART (Bruker, current version)'
_computing_data_reduction 'SAINT (Bruker, current version)'
_computing_molecular_graphics 'SHELXTL (Bruker), XTEL (Local Library)'
_computing_publication_material 'SHELXTL (Bruker)'
_computing_structure_refinement 'SHELXL-97 (Sheldrick, 1997)'
_computing_structure_solution 'SIR-92 (Altomare et al., 1993)'
_diffrn_ambient_temperature 137(2)
_diffrn_detector 'CCD area detector'
_diffrn_detector_area_resol_mean 44.52
_diffrn_detector_type 'Bruker SMART 6000'
_diffrn_measured_fraction_theta_full 0.998
_diffrn_measured_fraction_theta_max 0.998
_diffrn_measurement_details '0.30 degree frames measured for 10 seconds each'
_diffrn_measurement_device 'three-circle goniometer with fixed chi'
_diffrn_measurement_device_type 'Bruker Platform goniometer'
_diffrn_measurement_method \w-scans
_diffrn_radiation_monochromator graphite
_diffrn_radiation_source 'fine-focus sealed tube'
_diffrn_radiation_type MoK\a
_diffrn_radiation_wavelength 0.71073
_diffrn_reflns_av_R_equivalents 0.0347
_diffrn_reflns_av_sigmaI/netI 0.0248
_diffrn_reflns_limit_h_max 18
_diffrn_reflns_limit_h_min -18
_diffrn_reflns_limit_k_max 19
_diffrn_reflns_limit_k_min -19
_diffrn_reflns_limit_l_max 19
_diffrn_reflns_limit_l_min -19
_diffrn_reflns_number 32293
_diffrn_reflns_theta_full 25.06
_diffrn_reflns_theta_max 25.06
_diffrn_reflns_theta_min 1.91
_exptl_absorpt_coefficient_mu 0.068
_exptl_absorpt_correction_T_max 0.9879
_exptl_absorpt_correction_T_min 0.9866
_exptl_absorpt_correction_type multi-scan
_exptl_absorpt_process_details 'SADABS, R. Blessing (1995)'
_exptl_crystal_colour 'pale red'
_exptl_crystal_density_diffrn 1.130
_exptl_crystal_density_method 'not measured'
_exptl_crystal_description block
_exptl_crystal_F_000 1352
_exptl_crystal_size_max 0.20
_exptl_crystal_size_mid 0.20
_exptl_crystal_size_min 0.18
_refine_diff_density_max 0.611
_refine_diff_density_min -0.524
_refine_diff_density_rms 0.038
_refine_ls_extinction_method none
_refine_ls_goodness_of_fit_ref 1.018
_refine_ls_hydrogen_treatment riding
_refine_ls_matrix_type full
_refine_ls_number_parameters 523
_refine_ls_number_reflns 6452
_refine_ls_number_restraints 82
_refine_ls_restrained_S_all 1.038
_refine_ls_R_factor_all 0.0562
_refine_ls_R_factor_gt 0.0441
_refine_ls_shift/su_max 0.000
_refine_ls_shift/su_mean 0.000
_refine_ls_structure_factor_coef Fsqd
_refine_ls_weighting_details 'calc w=1/[\s^2^(Fo^2^)+(0.0589P)^2^+1.9427P] where P=(Fo^2^+2Fc^2^)/3'
_refine_ls_weighting_scheme calc
_refine_ls_wR_factor_gt 0.1137
_refine_ls_wR_factor_ref 0.1248
_reflns_number_gt 5243
_reflns_number_total 6452
_reflns_threshold_expression >2sigma(I)
_cod_data_source_file jo702151n-File002.cif
_cod_data_source_block 02454
_cod_depositor_comments
;
The following automatic conversions were performed:

'_exptl_absorpt_correction_type' tag value 'multi-scans' was replaced
with 'multi-scan' value.

Automatic conversion script
Id: cif_fix_values 1646 2011-03-28 12:23:43Z adriana 
;
_cod_original_sg_symbol_H-M 'P 21/n'
_cod_database_code 4023187

loop_
_symmetry_equiv_pos_as_xyz
'x, y, z'
'-x+1/2, y+1/2, -z+1/2'
'-x, -y, -z'
'x-1/2, -y-1/2, z-1/2'

loop_
_atom_site_label
_atom_site_type_symbol
_atom_site_fract_x
_atom_site_fract_y
_atom_site_fract_z
_atom_site_U_iso_or_equiv
_atom_site_adp_type
_atom_site_occupancy
_atom_site_symmetry_multiplicity
_atom_site_calc_flag
_atom_site_refinement_flags
_atom_site_disorder_assembly
_atom_site_disorder_group
N1 N 0.14813(10) -0.08855(9) 0.08606(10) 0.0315(3) Uani 1 1 d . . .
H1N H 0.0982 -0.1169 0.0464 0.038 Uiso 1 1 calc R . .
N2 N 0.39384(10) 0.05032(8) 0.03549(10) 0.0291(3) Uani 1 1 d . . .
H2N H 0.4381 0.0441 0.0179 0.035 Uiso 1 1 calc R . .
N3 N 0.41050(10) 0.25840(8) 0.26279(10) 0.0290(3) Uani 1 1 d . . .
H3N H 0.4282 0.3103 0.2755 0.035 Uiso 1 1 calc R . .
N4 N 0.28096(10) 0.05002(9) 0.39200(9) 0.0304(3) Uani 1 1 d . . .
H4N H 0.2882 0.0285 0.4455 0.036 Uiso 1 1 calc R . .
C1 C 0.22679(12) -0.08997(10) 0.06889(11) 0.0263(4) Uani 1 1 d . . .
C2 C 0.24930(11) -0.16428(10) 0.04022(11) 0.0256(4) Uani 1 1 d . . .
H2 H 0.2172 -0.2134 0.0412 0.031 Uiso 1 1 calc R . .
C3 C 0.31846(11) -0.16738(10) 0.01015(11) 0.0246(3) Uani 1 1 d . A .
C4 C 0.36556(12) -0.09501(10) 0.01188(11) 0.0263(4) Uani 1 1 d . . .
H4 H 0.4134 -0.0961 -0.0076 0.032 Uiso 1 1 calc R . .
C5 C 0.34425(12) -0.02061(10) 0.04160(11) 0.0257(4) Uani 1 1 d . . .
C6 C 0.27518(12) -0.01756(10) 0.07100(11) 0.0271(4) Uani 1 1 d . . .
H6 H 0.2611 0.0328 0.0922 0.033 Uiso 1 1 calc R . .
C7 C 0.34268(13) -0.24870(10) -0.02236(12) 0.0308(4) Uani 1 1 d D . .
C8 C 0.3868(3) -0.30539(18) 0.0632(2) 0.0536(11) Uani 0.730(5) 1 d PDU A 1
H8A H 0.3427 -0.3124 0.0894 0.080 Uiso 0.730(5) 1 calc PR A 1
H8B H 0.4462 -0.2811 0.1112 0.080 Uiso 0.730(5) 1 calc PR A 1
H8C H 0.4000 -0.3593 0.0440 0.080 Uiso 0.730(5) 1 calc PR A 1
C9 C 0.2490(2) -0.2884(2) -0.0974(3) 0.0495(10) Uani 0.730(5) 1 d PDU A 1
H9A H 0.2175 -0.2508 -0.1512 0.074 Uiso 0.730(5) 1 calc PR A 1
H9B H 0.2071 -0.2990 -0.0693 0.074 Uiso 0.730(5) 1 calc PR A 1
H9C H 0.2632 -0.3406 -0.1191 0.074 Uiso 0.730(5) 1 calc PR A 1
C10 C 0.4078(2) -0.23718(16) -0.0651(3) 0.0341(7) Uani 0.730(5) 1 d PDU A 1
H10A H 0.3795 -0.1980 -0.1177 0.051 Uiso 0.730(5) 1 calc PR A 1
H10B H 0.4177 -0.2903 -0.0884 0.051 Uiso 0.730(5) 1 calc PR A 1
H10C H 0.4690 -0.2157 -0.0171 0.051 Uiso 0.730(5) 1 calc PR A 1
C8D C 0.4456(6) -0.2772(6) 0.0526(7) 0.062(3) Uani 0.270(5) 1 d PDU A 2
H8DA H 0.4930 -0.2467 0.0422 0.092 Uiso 0.270(5) 1 calc PR A 2
H8DB H 0.4528 -0.3365 0.0455 0.092 Uiso 0.270(5) 1 calc PR A 2
H8DC H 0.4548 -0.2660 0.1165 0.092 Uiso 0.270(5) 1 calc PR A 2
C9D C 0.2812(6) -0.3213(5) -0.0315(9) 0.054(3) Uani 0.270(5) 1 d PDU A 2
H9DA H 0.2154 -0.3087 -0.0774 0.081 Uiso 0.270(5) 1 calc PR A 2
H9DB H 0.2847 -0.3334 0.0301 0.081 Uiso 0.270(5) 1 calc PR A 2
H9DC H 0.3031 -0.3693 -0.0530 0.081 Uiso 0.270(5) 1 calc PR A 2
C10D C 0.3474(12) -0.2361(6) -0.1162(8) 0.068(4) Uani 0.270(5) 1 d PDU A 2
H10D H 0.2859 -0.2163 -0.1652 0.102 Uiso 0.270(5) 1 calc PR A 2
H10E H 0.3627 -0.2887 -0.1361 0.102 Uiso 0.270(5) 1 calc PR A 2
H10F H 0.3966 -0.1954 -0.1065 0.102 Uiso 0.270(5) 1 calc PR A 2
C11 C 0.37417(11) 0.13110(10) 0.05697(12) 0.0258(4) Uani 1 1 d . . .
C12 C 0.33851(11) 0.19010(10) -0.01417(12) 0.0271(4) Uani 1 1 d . . .
H12 H 0.3234 0.1749 -0.0770 0.033 Uiso 1 1 calc R . .
C13 C 0.32445(11) 0.27155(10) 0.00525(12) 0.0277(4) Uani 1 1 d . B .
C14 C 0.34783(11) 0.29159(10) 0.09808(12) 0.0262(4) Uani 1 1 d . . .
H14 H 0.3392 0.3467 0.1129 0.031 Uiso 1 1 calc R . .
C15 C 0.38366(11) 0.23258(10) 0.17017(11) 0.0249(3) Uani 1 1 d . . .
C16 C 0.39694(11) 0.15161(10) 0.14951(12) 0.0259(3) Uani 1 1 d . . .
H16 H 0.4212 0.1110 0.1980 0.031 Uiso 1 1 calc R . .
C17 C 0.28089(12) 0.33558(11) -0.07480(12) 0.0311(4) Uani 1 1 d D . .
C18 C 0.1774(3) 0.3548(3) -0.0950(3) 0.0494(13) Uani 0.492(3) 1 d PDU B 1
H18A H 0.1783 0.3802 -0.0390 0.074 Uiso 0.492(3) 1 calc PR B 1
H18B H 0.1407 0.3034 -0.1101 0.074 Uiso 0.492(3) 1 calc PR B 1
H18C H 0.1479 0.3929 -0.1486 0.074 Uiso 0.492(3) 1 calc PR B 1
C19 C 0.2723(3) 0.3068(3) -0.1718(3) 0.0432(11) Uani 0.492(3) 1 d PDU B 1
H19A H 0.3350 0.2906 -0.1634 0.065 Uiso 0.492(3) 1 calc PR B 1
H19B H 0.2474 0.3521 -0.2175 0.065 Uiso 0.492(3) 1 calc PR B 1
H19C H 0.2290 0.2595 -0.1953 0.065 Uiso 0.492(3) 1 calc PR B 1
C20 C 0.3358(3) 0.4176(2) -0.0506(3) 0.0427(11) Uani 0.492(3) 1 d PDU B 1
H20A H 0.4004 0.4078 -0.0408 0.064 Uiso 0.492(3) 1 calc PR B 1
H20B H 0.3384 0.4405 0.0073 0.064 Uiso 0.492(3) 1 calc PR B 1
H20C H 0.3034 0.4567 -0.1027 0.064 Uiso 0.492(3) 1 calc PR B 1
C18D C 0.1853(3) 0.3047(2) -0.1476(3) 0.0399(10) Uani 0.508(3) 1 d PDU B 2
H18D H 0.1928 0.2510 -0.1717 0.060 Uiso 0.508(3) 1 calc PR B 2
H18E H 0.1574 0.3442 -0.1999 0.060 Uiso 0.508(3) 1 calc PR B 2
H18F H 0.1435 0.2986 -0.1185 0.060 Uiso 0.508(3) 1 calc PR B 2
C19D C 0.3491(3) 0.3436(3) -0.1160(3) 0.0454(11) Uani 0.508(3) 1 d PDU B 2
H19D H 0.4111 0.3621 -0.0667 0.068 Uiso 0.508(3) 1 calc PR B 2
H19E H 0.3242 0.3839 -0.1677 0.068 Uiso 0.508(3) 1 calc PR B 2
H19F H 0.3560 0.2899 -0.1404 0.068 Uiso 0.508(3) 1 calc PR B 2
C20D C 0.2698(3) 0.4191(2) -0.0371(3) 0.0453(11) Uani 0.508(3) 1 d PDU B 2
H20D H 0.3318 0.4377 0.0124 0.068 Uiso 0.508(3) 1 calc PR B 2
H20E H 0.2257 0.4138 -0.0106 0.068 Uiso 0.508(3) 1 calc PR B 2
H20F H 0.2449 0.4594 -0.0888 0.068 Uiso 0.508(3) 1 calc PR B 2
C21 C 0.41277(11) 0.21192(10) 0.33786(11) 0.0241(3) Uani 1 1 d . . .
C22 C 0.47904(11) 0.23329(10) 0.42974(11) 0.0256(4) Uani 1 1 d . . .
H22 H 0.5239 0.2756 0.4392 0.031 Uiso 1 1 calc R . .
C23 C 0.48080(11) 0.19377(10) 0.50804(11) 0.0262(4) Uani 1 1 d . C .
C24 C 0.41533(11) 0.13144(10) 0.49180(11) 0.0264(4) Uani 1 1 d . . .
H24 H 0.4162 0.1030 0.5441 0.032 Uiso 1 1 calc R . .
C25 C 0.34785(11) 0.10958(10) 0.39968(11) 0.0243(3) Uani 1 1 d . . .
C26 C 0.34666(11) 0.14954(10) 0.32237(11) 0.0240(3) Uani 1 1 d . . .
H26 H 0.3015 0.1346 0.2599 0.029 Uiso 1 1 calc R . .
C27 C 0.55528(12) 0.21757(11) 0.60885(12) 0.0308(4) Uani 1 1 d D . .
C28 C 0.6532(2) 0.1958(3) 0.6235(2) 0.0338(8) Uani 0.697(7) 1 d PDU C 1
H28A H 0.6559 0.1368 0.6118 0.051 Uiso 0.697(7) 1 calc PR C 1
H28B H 0.7000 0.2089 0.6887 0.051 Uiso 0.697(7) 1 calc PR C 1
H28C H 0.6673 0.2278 0.5796 0.051 Uiso 0.697(7) 1 calc PR C 1
C29 C 0.5469(3) 0.30774(19) 0.6268(2) 0.0473(10) Uani 0.697(7) 1 d PDU C 1
H29A H 0.4821 0.3195 0.6153 0.071 Uiso 0.697(7) 1 calc PR C 1
H29B H 0.5614 0.3412 0.5842 0.071 Uiso 0.697(7) 1 calc PR C 1
H29C H 0.5917 0.3211 0.6925 0.071 Uiso 0.697(7) 1 calc PR C 1
C30 C 0.5415(2) 0.1681(2) 0.68706(18) 0.0380(9) Uani 0.697(7) 1 d PDU C 1
H30A H 0.5470 0.1087 0.6787 0.057 Uiso 0.697(7) 1 calc PR C 1
H30B H 0.4786 0.1800 0.6808 0.057 Uiso 0.697(7) 1 calc PR C 1
H30C H 0.5904 0.1849 0.7500 0.057 Uiso 0.697(7) 1 calc PR C 1
C28D C 0.6340(7) 0.1595(7) 0.6387(8) 0.065(3) Uani 0.303(7) 1 d PDU C 2
H28D H 0.6842 0.1751 0.7015 0.098 Uiso 0.303(7) 1 calc PR C 2
H28E H 0.6592 0.1607 0.5934 0.098 Uiso 0.303(7) 1 calc PR C 2
H28F H 0.6116 0.1037 0.6413 0.098 Uiso 0.303(7) 1 calc PR C 2
C29D C 0.6008(8) 0.3080(5) 0.6050(6) 0.061(3) Uani 0.303(7) 1 d PDU C 2
H29D H 0.5494 0.3477 0.5716 0.092 Uiso 0.303(7) 1 calc PR C 2
H29E H 0.6386 0.3024 0.5716 0.092 Uiso 0.303(7) 1 calc PR C 2
H29F H 0.6414 0.3275 0.6696 0.092 Uiso 0.303(7) 1 calc PR C 2
C30D C 0.5082(7) 0.2303(9) 0.6664(6) 0.073(4) Uani 0.303(7) 1 d PDU C 2
H30D H 0.4758 0.1794 0.6681 0.109 Uiso 0.303(7) 1 calc PR C 2
H30E H 0.4615 0.2749 0.6392 0.109 Uiso 0.303(7) 1 calc PR C 2
H30F H 0.5553 0.2453 0.7308 0.109 Uiso 0.303(7) 1 calc PR C 2
C31 C 0.20342(11) 0.02030(9) 0.30901(11) 0.0231(3) Uani 1 1 d . . .
C32 C 0.11469(11) 0.01727(9) 0.30546(11) 0.0236(3) Uani 1 1 d . . .
H32 H 0.1070 0.0397 0.3563 0.028 Uiso 1 1 calc R . .
C33 C 0.03697(11) -0.01794(9) 0.22921(11) 0.0231(3) Uani 1 1 d . . .
C34 C 0.05019(11) -0.04830(9) 0.15492(11) 0.0236(3) Uani 1 1 d . . .
H34 H -0.0026 -0.0700 0.1006 0.028 Uiso 1 1 calc R . .
C35 C 0.13962(11) -0.04749(9) 0.15856(11) 0.0229(3) Uani 1 1 d . . .
C36 C 0.21675(11) -0.01231(10) 0.23573(11) 0.0237(3) Uani 1 1 d . . .
H36 H 0.2775 -0.0106 0.2383 0.028 Uiso 1 1 calc R . .
C37 C -0.06048(12) -0.02015(11) 0.22713(13) 0.0319(4) Uani 1 1 d . . .
C38 C -0.10648(13) 0.06499(12) 0.19871(14) 0.0404(5) Uani 1 1 d . . .
H38A H -0.1693 0.0638 0.1957 0.061 Uiso 1 1 calc R . .
H38B H -0.1131 0.0799 0.1365 0.061 Uiso 1 1 calc R . .
H38C H -0.0665 0.1059 0.2456 0.061 Uiso 1 1 calc R . .
C39 C -0.04954(14) -0.04289(14) 0.32468(16) 0.0472(5) Uani 1 1 d . . .
H39A H -0.0178 -0.0965 0.3442 0.071 Uiso 1 1 calc R . .
H39B H -0.1124 -0.0460 0.3215 0.071 Uiso 1 1 calc R . .
H39C H -0.0115 -0.0006 0.3707 0.071 Uiso 1 1 calc R . .
C40 C -0.12645(14) -0.08318(15) 0.15600(19) 0.0583(7) Uani 1 1 d . . .
H40A H -0.0970 -0.1380 0.1719 0.087 Uiso 1 1 calc R . .
H40B H -0.1378 -0.0678 0.0923 0.087 Uiso 1 1 calc R . .
H40C H -0.1870 -0.0843 0.1580 0.087 Uiso 1 1 calc R . .
O1 O 0.58890(10) -0.01235(9) 0.13893(9) 0.0419(3) Uani 1 1 d . . .
H1O H 0.5541 0.0270 0.1379 0.18(2) Uiso 1 1 calc R . .
C41 C 0.60160(19) -0.06763(16) 0.21220(16) 0.0610(6) Uani 1 1 d . . .
H41A H 0.6657 -0.0910 0.2398 0.091 Uiso 1 1 calc R . .
H41B H 0.5547 -0.1122 0.1865 0.091 Uiso 1 1 calc R . .
H41C H 0.5932 -0.0380 0.2612 0.091 Uiso 1 1 calc R . .

loop_
_atom_site_aniso_label
_atom_site_aniso_U_11
_atom_site_aniso_U_22
_atom_site_aniso_U_33
_atom_site_aniso_U_23
_atom_site_aniso_U_13
_atom_site_aniso_U_12
N1 0.0342(8) 0.0360(8) 0.0307(8) -0.0160(6) 0.0205(7) -0.0170(6)
N2 0.0395(8) 0.0217(7) 0.0394(8) -0.0052(6) 0.0295(7) -0.0062(6)
N3 0.0384(8) 0.0197(7) 0.0294(7) -0.0065(6) 0.0163(7) -0.0076(6)
N4 0.0346(8) 0.0366(8) 0.0209(7) -0.0035(6) 0.0138(6) -0.0119(6)
C1 0.0321(9) 0.0288(9) 0.0215(8) -0.0057(7) 0.0154(7) -0.0080(7)
C2 0.0326(9) 0.0228(8) 0.0214(8) -0.0023(6) 0.0127(7) -0.0082(7)
C3 0.0306(8) 0.0224(8) 0.0192(8) -0.0007(6) 0.0104(7) -0.0019(7)
C4 0.0320(9) 0.0254(8) 0.0266(8) -0.0025(7) 0.0181(7) -0.0027(7)
C5 0.0328(9) 0.0229(8) 0.0245(8) -0.0035(6) 0.0161(7) -0.0063(7)
C6 0.0355(9) 0.0243(8) 0.0270(8) -0.0077(7) 0.0192(7) -0.0060(7)
C7 0.0414(10) 0.0206(8) 0.0339(9) -0.0024(7) 0.0205(8) -0.0014(7)
C8 0.087(3) 0.0277(15) 0.062(2) 0.0148(13) 0.048(2) 0.0178(16)
C9 0.0522(19) 0.0433(19) 0.064(2) -0.0324(17) 0.0368(18) -0.0188(15)
C10 0.0409(16) 0.0241(13) 0.0441(19) -0.0050(13) 0.0254(14) 0.0006(12)
C8D 0.046(5) 0.040(5) 0.081(7) -0.015(5) 0.015(5) 0.015(4)
C9D 0.052(5) 0.027(4) 0.088(8) -0.014(5) 0.037(6) -0.003(4)
C10D 0.138(12) 0.036(5) 0.049(6) -0.005(4) 0.061(8) 0.009(6)
C11 0.0293(8) 0.0210(8) 0.0349(9) -0.0060(7) 0.0214(7) -0.0074(6)
C12 0.0311(9) 0.0261(8) 0.0286(9) -0.0047(7) 0.0177(7) -0.0084(7)
C13 0.0270(8) 0.0251(9) 0.0330(9) -0.0013(7) 0.0158(7) -0.0067(7)
C14 0.0270(8) 0.0202(8) 0.0328(9) -0.0043(7) 0.0150(7) -0.0044(6)
C15 0.0240(8) 0.0240(8) 0.0291(8) -0.0051(7) 0.0144(7) -0.0063(6)
C16 0.0292(8) 0.0223(8) 0.0304(9) -0.0008(7) 0.0174(7) -0.0037(7)
C17 0.0371(9) 0.0283(9) 0.0299(9) 0.0013(7) 0.0172(8) -0.0047(7)
C18 0.047(2) 0.052(3) 0.053(3) 0.026(2) 0.027(2) 0.012(2)
C19 0.058(3) 0.039(2) 0.032(2) 0.0037(17) 0.020(2) -0.0071(19)
C20 0.062(3) 0.029(2) 0.037(2) 0.0060(16) 0.023(2) -0.0099(19)
C18D 0.044(2) 0.039(2) 0.031(2) 0.0059(17) 0.0132(17) -0.0014(17)
C19D 0.050(2) 0.045(2) 0.047(2) 0.0193(19) 0.027(2) 0.0014(19)
C20D 0.066(3) 0.031(2) 0.032(2) 0.0093(16) 0.017(2) 0.0064(19)
C21 0.0260(8) 0.0208(8) 0.0278(8) -0.0040(6) 0.0145(7) 0.0012(6)
C22 0.0217(8) 0.0224(8) 0.0324(9) -0.0085(7) 0.0123(7) -0.0024(6)
C23 0.0205(8) 0.0278(8) 0.0273(8) -0.0066(7) 0.0088(7) 0.0039(6)
C24 0.0257(8) 0.0289(9) 0.0234(8) -0.0030(7) 0.0106(7) 0.0018(7)
C25 0.0228(8) 0.0247(8) 0.0254(8) -0.0055(6) 0.0113(7) -0.0015(6)
C26 0.0233(8) 0.0252(8) 0.0215(8) -0.0060(6) 0.0088(6) -0.0017(6)
C27 0.0241(8) 0.0358(10) 0.0267(9) -0.0071(7) 0.0071(7) -0.0019(7)
C28 0.0235(14) 0.044(2) 0.0286(15) 0.0021(15) 0.0079(12) 0.0005(14)
C29 0.051(2) 0.0383(17) 0.0317(16) -0.0138(13) 0.0023(15) 0.0052(15)
C30 0.0289(15) 0.063(2) 0.0187(13) -0.0034(13) 0.0080(11) -0.0117(14)
C28D 0.052(6) 0.049(6) 0.049(6) -0.009(5) -0.015(4) 0.009(5)
C29D 0.064(6) 0.040(4) 0.037(4) -0.010(3) -0.013(4) -0.017(4)
C30D 0.061(6) 0.113(10) 0.045(5) -0.043(6) 0.026(4) -0.033(6)
C31 0.0274(8) 0.0196(8) 0.0218(8) 0.0005(6) 0.0110(7) -0.0037(6)
C32 0.0318(9) 0.0182(8) 0.0256(8) -0.0004(6) 0.0173(7) 0.0001(6)
C33 0.0266(8) 0.0149(7) 0.0295(8) 0.0035(6) 0.0145(7) 0.0025(6)
C34 0.0247(8) 0.0185(8) 0.0238(8) 0.0008(6) 0.0081(7) -0.0018(6)
C35 0.0303(8) 0.0178(7) 0.0234(8) -0.0003(6) 0.0150(7) -0.0037(6)
C36 0.0233(8) 0.0251(8) 0.0253(8) -0.0007(6) 0.0137(7) -0.0041(6)
C37 0.0270(9) 0.0265(9) 0.0452(10) -0.0033(8) 0.0195(8) 0.0017(7)
C38 0.0328(10) 0.0390(11) 0.0467(11) -0.0003(9) 0.0163(9) 0.0117(8)
C39 0.0404(11) 0.0508(12) 0.0683(14) 0.0171(11) 0.0403(11) 0.0074(9)
C40 0.0301(10) 0.0557(14) 0.0955(18) -0.0361(13) 0.0347(12) -0.0150(9)
O1 0.0522(8) 0.0437(8) 0.0401(7) 0.0051(6) 0.0300(7) 0.0029(7)
C41 0.0811(17) 0.0620(15) 0.0384(12) 0.0106(11) 0.0268(12) 0.0010(13)

loop_
_atom_type_symbol
_atom_type_description
_atom_type_scat_dispersion_real
_atom_type_scat_dispersion_imag
_atom_type_scat_source
C C 0.0033 0.0016 'International Tables Vol C Tables 4.2.6.8 and 6.1.1.4'
H H 0.0000 0.0000 'International Tables Vol C Tables 4.2.6.8 and 6.1.1.4'
N N 0.0061 0.0033 'International Tables Vol C Tables 4.2.6.8 and 6.1.1.4'
O O 0.0106 0.0060 'International Tables Vol C Tables 4.2.6.8 and 6.1.1.4'

loop_
_geom_angle_atom_site_label_1
_geom_angle_atom_site_label_2
_geom_angle_atom_site_label_3
_geom_angle
_geom_angle_site_symmetry_1
_geom_angle_site_symmetry_3
_geom_angle_publ_flag
C35 N1 C1 127.81(13) . . ?
C35 N1 H1N 116.1 . . ?
C1 N1 H1N 116.1 . . ?
C5 N2 C11 122.18(13) . . ?
C5 N2 H2N 118.9 . . ?
C11 N2 H2N 118.9 . . ?
C15 N3 C21 128.19(13) . . ?
C15 N3 H3N 115.9 . . ?
C21 N3 H3N 115.9 . . ?
C25 N4 C31 127.87(13) . . ?
C25 N4 H4N 116.1 . . ?
C31 N4 H4N 116.1 . . ?
C2 C1 C6 120.60(14) . . ?
C2 C1 N1 118.02(14) . . ?
C6 C1 N1 121.06(15) . . ?
C1 C2 C3 120.77(14) . . ?
C1 C2 H2 119.6 . . ?
C3 C2 H2 119.6 . . ?
C4 C3 C2 118.11(15) . . ?
C4 C3 C7 120.94(14) . . ?
C2 C3 C7 120.94(14) . . ?
C3 C4 C5 121.43(15) . . ?
C3 C4 H4 119.3 . . ?
C5 C4 H4 119.3 . . ?
C6 C5 C4 120.37(14) . . ?
C6 C5 N2 123.33(14) . . ?
C4 C5 N2 116.23(14) . . ?
C5 C6 C1 118.68(15) . . ?
C5 C6 H6 120.7 . . ?
C1 C6 H6 120.7 . . ?
C9D C7 C10 128.1(4) . . ?
C9D C7 C8 67.5(5) . . ?
C10 C7 C8 111.0(2) . . ?
C9D C7 C3 116.9(3) . . ?
C10 C7 C3 112.77(16) . . ?
C8 C7 C3 107.32(16) . . ?
C9D C7 C10D 109.6(6) . . ?
C10 C7 C10D 35.3(6) . . ?
C8 C7 C10D 137.7(5) . . ?
C3 C7 C10D 110.5(4) . . ?
C9D C7 C9 41.2(4) . . ?
C10 C7 C9 108.7(2) . . ?
C8 C7 C9 108.6(2) . . ?
C3 C7 C9 108.37(17) . . ?
C10D C7 C9 76.8(6) . . ?
C9D C7 C8D 104.2(5) . . ?
C10 C7 C8D 71.8(5) . . ?
C8 C7 C8D 42.5(4) . . ?
C3 C7 C8D 109.3(3) . . ?
C10D C7 C8D 105.6(7) . . ?
C9 C7 C8D 138.3(4) . . ?
C7 C8 H8A 109.5 . . ?
C7 C8 H8B 109.5 . . ?
C7 C8 H8C 109.5 . . ?
C7 C9 H9A 109.5 . . ?
C7 C9 H9B 109.5 . . ?
C7 C9 H9C 109.5 . . ?
C7 C10 H10A 109.5 . . ?
C7 C10 H10B 109.5 . . ?
C7 C10 H10C 109.5 . . ?
C7 C8D H8DA 109.5 . . ?
C7 C8D H8DB 109.5 . . ?
H8DA C8D H8DB 109.5 . . ?
C7 C8D H8DC 109.5 . . ?
H8DA C8D H8DC 109.5 . . ?
H8DB C8D H8DC 109.5 . . ?
C7 C9D H9DA 109.5 . . ?
C7 C9D H9DB 109.5 . . ?
H9DA C9D H9DB 109.5 . . ?
C7 C9D H9DC 109.5 . . ?
H9DA C9D H9DC 109.5 . . ?
H9DB C9D H9DC 109.5 . . ?
C7 C10D H10D 109.5 . . ?
C7 C10D H10E 109.5 . . ?
H10D C10D H10E 109.5 . . ?
C7 C10D H10F 109.5 . . ?
H10D C10D H10F 109.5 . . ?
H10E C10D H10F 109.5 . . ?
C12 C11 C16 120.78(15) . . ?
C12 C11 N2 119.10(14) . . ?
C16 C11 N2 119.97(15) . . ?
C11 C12 C13 120.96(15) . . ?
C11 C12 H12 119.5 . . ?
C13 C12 H12 119.5 . . ?
C14 C13 C12 117.87(15) . . ?
C14 C13 C17 121.55(15) . . ?
C12 C13 C17 120.54(15) . . ?
C13 C14 C15 121.59(15) . . ?
C13 C14 H14 119.2 . . ?
C15 C14 H14 119.2 . . ?
C16 C15 C14 119.79(15) . . ?
C16 C15 N3 121.83(15) . . ?
C14 C15 N3 118.27(14) . . ?
C11 C16 C15 119.02(15) . . ?
C11 C16 H16 120.5 . . ?
C15 C16 H16 120.5 . . ?
C18D C17 C19D 111.3(2) . . ?
C18D C17 C20D 109.8(3) . . ?
C19D C17 C20D 109.6(3) . . ?
C18D C17 C20 137.1(2) . . ?
C19D C17 C20 66.3(3) . . ?
C20D C17 C20 44.9(2) . . ?
C18D C17 C13 108.58(19) . . ?
C19D C17 C13 106.47(19) . . ?
C20D C17 C13 111.05(18) . . ?
C20 C17 C13 113.00(19) . . ?
C18D C17 C18 46.8(2) . . ?
C19D C17 C18 142.9(2) . . ?
C20D C17 C18 66.2(3) . . ?
C20 C17 C18 107.6(3) . . ?
C13 C17 C18 109.21(19) . . ?
C18D C17 C19 63.0(2) . . ?
C19D C17 C19 48.9(2) . . ?
C20D C17 C19 133.2(2) . . ?
C20 C17 C19 106.5(2) . . ?
C13 C17 C19 114.9(2) . . ?
C18 C17 C19 105.2(3) . . ?
C17 C18 H18A 109.5 . . ?
C17 C18 H18B 109.5 . . ?
C17 C18 H18C 109.5 . . ?
C17 C19 H19A 109.5 . . ?
C17 C19 H19B 109.5 . . ?
C17 C19 H19C 109.5 . . ?
C17 C20 H20A 109.5 . . ?
C17 C20 H20B 109.5 . . ?
C17 C20 H20C 109.5 . . ?
C17 C18D H18D 109.5 . . ?
C17 C18D H18E 109.5 . . ?
H18D C18D H18E 109.5 . . ?
C17 C18D H18F 109.5 . . ?
H18D C18D H18F 109.5 . . ?
H18E C18D H18F 109.5 . . ?
C17 C19D H19D 109.5 . . ?
C17 C19D H19E 109.5 . . ?
H19D C19D H19E 109.5 . . ?
C17 C19D H19F 109.5 . . ?
H19D C19D H19F 109.5 . . ?
H19E C19D H19F 109.5 . . ?
C17 C20D H20D 109.5 . . ?
C17 C20D H20E 109.5 . . ?
H20D C20D H20E 109.5 . . ?
C17 C20D H20F 109.5 . . ?
H20D C20D H20F 109.5 . . ?
H20E C20D H20F 109.5 . . ?
C22 C21 C26 120.23(15) . . ?
C22 C21 N3 118.20(14) . . ?
C26 C21 N3 121.43(14) . . ?
C21 C22 C23 121.32(15) . . ?
C21 C22 H22 119.3 . . ?
C23 C22 H22 119.3 . . ?
C24 C23 C22 117.96(14) . . ?
C24 C23 C27 121.51(15) . . ?
C22 C23 C27 120.51(15) . . ?
C23 C24 C25 121.34(15) . . ?
C23 C24 H24 119.3 . . ?
C25 C24 H24 119.3 . . ?
C26 C25 N4 123.43(14) . . ?
C26 C25 C24 120.13(15) . . ?
N4 C25 C24 116.34(14) . . ?
C25 C26 C21 119.01(14) . . ?
C25 C26 H26 120.5 . . ?
C21 C26 H26 120.5 . . ?
C30D C27 C28D 120.4(7) . . ?
C30D C27 C29 67.8(5) . . ?
C28D C27 C29 134.6(4) . . ?
C30D C27 C28 137.8(5) . . ?
C28D C27 C28 29.4(5) . . ?
C29 C27 C28 112.0(2) . . ?
C30D C27 C23 109.1(4) . . ?
C28D C27 C23 107.8(4) . . ?
C29 C27 C23 110.42(17) . . ?
C28 C27 C23 109.83(18) . . ?
C30D C27 C30 42.8(5) . . ?
C28D C27 C30 80.3(6) . . ?
C29 C27 C30 106.4(2) . . ?
C28 C27 C30 106.0(2) . . ?
C23 C27 C30 112.13(16) . . ?
C30D C27 C29D 105.4(6) . . ?
C28D C27 C29D 105.0(6) . . ?
C29 C27 C29D 39.3(4) . . ?
C28 C27 C29D 76.8(4) . . ?
C23 C27 C29D 108.7(3) . . ?
C30 C27 C29D 134.8(4) . . ?
C27 C28 H28A 109.5 . . ?
C27 C28 H28B 109.5 . . ?
C27 C28 H28C 109.5 . . ?
C27 C29 H29A 109.5 . . ?
C27 C29 H29B 109.5 . . ?
C27 C29 H29C 109.5 . . ?
C27 C30 H30A 109.5 . . ?
C27 C30 H30B 109.5 . . ?
C27 C30 H30C 109.5 . . ?
C27 C28D H28D 109.5 . . ?
C27 C28D H28E 109.5 . . ?
H28D C28D H28E 109.5 . . ?
C27 C28D H28F 109.5 . . ?
H28D C28D H28F 109.5 . . ?
H28E C28D H28F 109.5 . . ?
C27 C29D H29D 109.5 . . ?
C27 C29D H29E 109.5 . . ?
H29D C29D H29E 109.5 . . ?
C27 C29D H29F 109.5 . . ?
H29D C29D H29F 109.5 . . ?
H29E C29D H29F 109.5 . . ?
C27 C30D H30D 109.5 . . ?
C27 C30D H30E 109.5 . . ?
H30D C30D H30E 109.5 . . ?
C27 C30D H30F 109.5 . . ?
H30D C30D H30F 109.5 . . ?
H30E C30D H30F 109.5 . . ?
C32 C31 C36 120.46(14) . . ?
C32 C31 N4 118.51(14) . . ?
C36 C31 N4 120.77(14) . . ?
C31 C32 C33 121.47(14) . . ?
C31 C32 H32 119.3 . . ?
C33 C32 H32 119.3 . . ?
C32 C33 C34 117.76(14) . . ?
C32 C33 C37 120.28(14) . . ?
C34 C33 C37 121.93(14) . . ?
C33 C34 C35 121.35(14) . . ?
C33 C34 H34 119.3 . . ?
C35 C34 H34 119.3 . . ?
C36 C35 N1 122.82(14) . . ?
C36 C35 C34 120.00(14) . . ?
N1 C35 C34 117.00(14) . . ?
C31 C36 C35 118.89(14) . . ?
C31 C36 H36 120.6 . . ?
C35 C36 H36 120.6 . . ?
C40 C37 C38 108.36(16) . . ?
C40 C37 C39 108.03(17) . . ?
C38 C37 C39 109.27(15) . . ?
C40 C37 C33 111.62(14) . . ?
C38 C37 C33 108.92(14) . . ?
C39 C37 C33 110.58(14) . . ?
C37 C38 H38A 109.5 . . ?
C37 C38 H38B 109.5 . . ?
H38A C38 H38B 109.5 . . ?
C37 C38 H38C 109.5 . . ?
H38A C38 H38C 109.5 . . ?
H38B C38 H38C 109.5 . . ?
C37 C39 H39A 109.5 . . ?
C37 C39 H39B 109.5 . . ?
H39A C39 H39B 109.5 . . ?
C37 C39 H39C 109.5 . . ?
H39A C39 H39C 109.5 . . ?
H39B C39 H39C 109.5 . . ?
C37 C40 H40A 109.5 . . ?
C37 C40 H40B 109.5 . . ?
H40A C40 H40B 109.5 . . ?
C37 C40 H40C 109.5 . . ?
H40A C40 H40C 109.5 . . ?
H40B C40 H40C 109.5 . . ?
C41 O1 H1O 109.5 . . ?
O1 C41 H41A 109.5 . . ?
O1 C41 H41B 109.5 . . ?
H41A C41 H41B 109.5 . . ?
O1 C41 H41C 109.5 . . ?
H41A C41 H41C 109.5 . . ?
H41B C41 H41C 109.5 . . ?

loop_
_geom_bond_atom_site_label_1
_geom_bond_atom_site_label_2
_geom_bond_distance
_geom_bond_site_symmetry_2
_geom_bond_publ_flag
N1 C35 1.398(2) . ?
N1 C1 1.404(2) . ?
N1 H1N 0.8800 . ?
N2 C5 1.424(2) . ?
N2 C11 1.424(2) . ?
N2 H2N 0.8800 . ?
N3 C15 1.400(2) . ?
N3 C21 1.404(2) . ?
N3 H3N 0.8800 . ?
N4 C25 1.400(2) . ?
N4 C31 1.409(2) . ?
N4 H4N 0.8800 . ?
C1 C2 1.394(2) . ?
C1 C6 1.395(2) . ?
C2 C3 1.395(2) . ?
C2 H2 0.9500 . ?
C3 C4 1.385(2) . ?
C3 C7 1.531(2) . ?
C4 C5 1.395(2) . ?
C4 H4 0.9500 . ?
C5 C6 1.386(2) . ?
C6 H6 0.9500 . ?
C7 C9D 1.493(8) . ?
C7 C10 1.499(3) . ?
C7 C8 1.520(3) . ?
C7 C10D 1.552(8) . ?
C7 C9 1.552(3) . ?
C7 C8D 1.581(7) . ?
C8 H8A 0.9800 . ?
C8 H8B 0.9800 . ?
C8 H8C 0.9800 . ?
C9 H9A 0.9800 . ?
C9 H9B 0.9800 . ?
C9 H9C 0.9800 . ?
C10 H10A 0.9800 . ?
C10 H10B 0.9800 . ?
C10 H10C 0.9800 . ?
C8D H8DA 0.9800 . ?
C8D H8DB 0.9800 . ?
C8D H8DC 0.9800 . ?
C9D H9DA 0.9800 . ?
C9D H9DB 0.9800 . ?
C9D H9DC 0.9800 . ?
C10D H10D 0.9800 . ?
C10D H10E 0.9800 . ?
C10D H10F 0.9800 . ?
C11 C12 1.388(2) . ?
C11 C16 1.390(2) . ?
C12 C13 1.397(2) . ?
C12 H12 0.9500 . ?
C13 C14 1.390(2) . ?
C13 C17 1.538(2) . ?
C14 C15 1.398(2) . ?
C14 H14 0.9500 . ?
C15 C16 1.393(2) . ?
C16 H16 0.9500 . ?
C17 C18D 1.506(4) . ?
C17 C19D 1.519(4) . ?
C17 C20D 1.524(4) . ?
C17 C20 1.536(4) . ?
C17 C18 1.558(4) . ?
C17 C19 1.564(4) . ?
C18 H18A 0.9800 . ?
C18 H18B 0.9800 . ?
C18 H18C 0.9800 . ?
C19 H19A 0.9800 . ?
C19 H19B 0.9800 . ?
C19 H19C 0.9800 . ?
C20 H20A 0.9800 . ?
C20 H20B 0.9800 . ?
C20 H20C 0.9800 . ?
C18D H18D 0.9800 . ?
C18D H18E 0.9800 . ?
C18D H18F 0.9800 . ?
C19D H19D 0.9800 . ?
C19D H19E 0.9800 . ?
C19D H19F 0.9800 . ?
C20D H20D 0.9800 . ?
C20D H20E 0.9800 . ?
C20D H20F 0.9800 . ?
C21 C22 1.394(2) . ?
C21 C26 1.396(2) . ?
C22 C23 1.396(2) . ?
C22 H22 0.9500 . ?
C23 C24 1.386(2) . ?
C23 C27 1.539(2) . ?
C24 C25 1.404(2) . ?
C24 H24 0.9500 . ?
C25 C26 1.389(2) . ?
C26 H26 0.9500 . ?
C27 C30D 1.450(8) . ?
C27 C28D 1.459(8) . ?
C27 C29 1.506(3) . ?
C27 C28 1.507(3) . ?
C27 C30 1.586(3) . ?
C27 C29D 1.648(8) . ?
C28 H28A 0.9800 . ?
C28 H28B 0.9800 . ?
C28 H28C 0.9800 . ?
C29 H29A 0.9800 . ?
C29 H29B 0.9800 . ?
C29 H29C 0.9800 . ?
C30 H30A 0.9800 . ?
C30 H30B 0.9800 . ?
C30 H30C 0.9800 . ?
C28D H28D 0.9800 . ?
C28D H28E 0.9800 . ?
C28D H28F 0.9800 . ?
C29D H29D 0.9800 . ?
C29D H29E 0.9800 . ?
C29D H29F 0.9800 . ?
C30D H30D 0.9800 . ?
C30D H30E 0.9800 . ?
C30D H30F 0.9800 . ?
C31 C32 1.390(2) . ?
C31 C36 1.390(2) . ?
C32 C33 1.390(2) . ?
C32 H32 0.9500 . ?
C33 C34 1.391(2) . ?
C33 C37 1.539(2) . ?
C34 C35 1.400(2) . ?
C34 H34 0.9500 . ?
C35 C36 1.393(2) . ?
C36 H36 0.9500 . ?
C37 C40 1.524(3) . ?
C37 C38 1.528(2) . ?
C37 C39 1.532(3) . ?
C38 H38A 0.9800 . ?
C38 H38B 0.9800 . ?
C38 H38C 0.9800 . ?
C39 H39A 0.9800 . ?
C39 H39B 0.9800 . ?
C39 H39C 0.9800 . ?
C40 H40A 0.9800 . ?
C40 H40B 0.9800 . ?
C40 H40C 0.9800 . ?
O1 C41 1.413(2) . ?
O1 H1O 0.8400 . ?
C41 H41A 0.9800 . ?
C41 H41B 0.9800 . ?
C41 H41C 0.9800 . ?

loop_
_geom_hbond_atom_site_label_D
_geom_hbond_atom_site_label_H
_geom_hbond_atom_site_label_A
_geom_hbond_distance_DH
_geom_hbond_distance_HA
_geom_hbond_distance_DA
_geom_hbond_angle_DHA
_geom_hbond_site_symmetry_A
O1 H1O N2 0.84 2.33 2.936(2) 129.2 .

loop_
_geom_torsion_atom_site_label_1
_geom_torsion_atom_site_label_2
_geom_torsion_atom_site_label_3
_geom_torsion_atom_site_label_4
_geom_torsion
_geom_torsion_site_symmetry_1
_geom_torsion_site_symmetry_2
_geom_torsion_site_symmetry_3
_geom_torsion_site_symmetry_4
_geom_torsion_publ_flag
C35 N1 C1 C2 140.24(17) . . . . ?
C35 N1 C1 C6 -46.2(2) . . . . ?
C6 C1 C2 C3 -2.1(2) . . . . ?
N1 C1 C2 C3 171.53(14) . . . . ?
C1 C2 C3 C4 1.6(2) . . . . ?
C1 C2 C3 C7 -179.37(15) . . . . ?
C2 C3 C4 C5 -0.8(2) . . . . ?
C7 C3 C4 C5 -179.83(15) . . . . ?
C3 C4 C5 C6 0.5(2) . . . . ?
C3 C4 C5 N2 -176.77(15) . . . . ?
C11 N2 C5 C6 -1.7(2) . . . . ?
C11 N2 C5 C4 175.39(15) . . . . ?
C4 C5 C6 C1 -0.9(2) . . . . ?
N2 C5 C6 C1 176.11(15) . . . . ?
C2 C1 C6 C5 1.7(2) . . . . ?
N1 C1 C6 C5 -171.70(15) . . . . ?
C4 C3 C7 C9D -173.7(6) . . . . ?
C2 C3 C7 C9D 7.2(6) . . . . ?
C4 C3 C7 C10 -9.4(3) . . . . ?
C2 C3 C7 C10 171.5(2) . . . . ?
C4 C3 C7 C8 113.2(2) . . . . ?
C2 C3 C7 C8 -65.9(2) . . . . ?
C4 C3 C7 C10D -47.4(7) . . . . ?
C2 C3 C7 C10D 133.5(7) . . . . ?
C4 C3 C7 C9 -129.8(2) . . . . ?
C2 C3 C7 C9 51.2(2) . . . . ?
C4 C3 C7 C8D 68.3(5) . . . . ?
C2 C3 C7 C8D -110.7(5) . . . . ?
C5 N2 C11 C12 -116.13(17) . . . . ?
C5 N2 C11 C16 68.4(2) . . . . ?
C16 C11 C12 C13 -0.1(2) . . . . ?
N2 C11 C12 C13 -175.52(14) . . . . ?
C11 C12 C13 C14 0.4(2) . . . . ?
C11 C12 C13 C17 -177.35(15) . . . . ?
C12 C13 C14 C15 -0.5(2) . . . . ?
C17 C13 C14 C15 177.24(14) . . . . ?
C13 C14 C15 C16 0.2(2) . . . . ?
C13 C14 C15 N3 176.53(14) . . . . ?
C21 N3 C15 C16 -30.7(2) . . . . ?
C21 N3 C15 C14 153.05(16) . . . . ?
C12 C11 C16 C15 -0.1(2) . . . . ?
N2 C11 C16 C15 175.26(14) . . . . ?
C14 C15 C16 C11 0.1(2) . . . . ?
N3 C15 C16 C11 -176.09(14) . . . . ?
C14 C13 C17 C18D -120.1(2) . . . . ?
C12 C13 C17 C18D 57.5(3) . . . . ?
C14 C13 C17 C19D 119.9(2) . . . . ?
C12 C13 C17 C19D -62.4(3) . . . . ?
C14 C13 C17 C20D 0.7(3) . . . . ?
C12 C13 C17 C20D 178.3(2) . . . . ?
C14 C13 C17 C20 49.3(3) . . . . ?
C12 C13 C17 C20 -133.1(2) . . . . ?
C14 C13 C17 C18 -70.4(3) . . . . ?
C12 C13 C17 C18 107.2(3) . . . . ?
C14 C13 C17 C19 171.7(2) . . . . ?
C12 C13 C17 C19 -10.7(3) . . . . ?
C15 N3 C21 C22 150.60(16) . . . . ?
C15 N3 C21 C26 -33.7(2) . . . . ?
C26 C21 C22 C23 -0.4(2) . . . . ?
N3 C21 C22 C23 175.28(14) . . . . ?
C21 C22 C23 C24 1.0(2) . . . . ?
C21 C22 C23 C27 179.28(14) . . . . ?
C22 C23 C24 C25 -1.3(2) . . . . ?
C27 C23 C24 C25 -179.62(15) . . . . ?
C31 N4 C25 C26 0.0(3) . . . . ?
C31 N4 C25 C24 176.53(15) . . . . ?
C23 C24 C25 C26 1.1(2) . . . . ?
C23 C24 C25 N4 -175.47(15) . . . . ?
N4 C25 C26 C21 175.79(15) . . . . ?
C24 C25 C26 C21 -0.6(2) . . . . ?
C22 C21 C26 C25 0.2(2) . . . . ?
N3 C21 C26 C25 -175.34(14) . . . . ?
C24 C23 C27 C30D -50.1(6) . . . . ?
C22 C23 C27 C30D 131.6(6) . . . . ?
C24 C23 C27 C28D 82.2(7) . . . . ?
C22 C23 C27 C28D -96.1(7) . . . . ?
C24 C23 C27 C29 -122.8(3) . . . . ?
C22 C23 C27 C29 58.9(3) . . . . ?
C24 C23 C27 C28 113.2(2) . . . . ?
C22 C23 C27 C28 -65.1(2) . . . . ?
C24 C23 C27 C30 -4.4(3) . . . . ?
C22 C23 C27 C30 177.4(2) . . . . ?
C24 C23 C27 C29D -164.6(5) . . . . ?
C22 C23 C27 C29D 17.2(5) . . . . ?
C25 N4 C31 C32 -130.86(17) . . . . ?
C25 N4 C31 C36 55.0(2) . . . . ?
C36 C31 C32 C33 -0.2(2) . . . . ?
N4 C31 C32 C33 -174.35(14) . . . . ?
C31 C32 C33 C34 -1.7(2) . . . . ?
C31 C32 C33 C37 -179.81(14) . . . . ?
C32 C33 C34 C35 3.2(2) . . . . ?
C37 C33 C34 C35 -178.64(14) . . . . ?
C1 N1 C35 C36 -11.5(3) . . . . ?
C1 N1 C35 C34 173.38(16) . . . . ?
C33 C34 C35 C36 -3.0(2) . . . . ?
C33 C34 C35 N1 172.23(14) . . . . ?
C32 C31 C36 C35 0.4(2) . . . . ?
N4 C31 C36 C35 174.50(14) . . . . ?
N1 C35 C36 C31 -173.84(15) . . . . ?
C34 C35 C36 C31 1.1(2) . . . . ?
C32 C33 C37 C40 -162.13(17) . . . . ?
C34 C33 C37 C40 19.8(2) . . . . ?
C32 C33 C37 C38 78.26(19) . . . . ?
C34 C33 C37 C38 -99.82(18) . . . . ?
C32 C33 C37 C39 -41.8(2) . . . . ?
C34 C33 C37 C39 140.09(17) . . . . ?
